data_2018958
loop_
_publ_author_name
'Liu, Jian-Jun'
'Liao, Jian-Zhen'
'Li, Zuo-Yin'
'Wang, Yao'
'Huang, Chang-Cang'

_publ_section_title
;
 Di-\m~2~-chlorido-dichloridobis(dimethylformamide)tetrakis[\m~3~-1-(2-oxidobenzoyl)-2-(2-oxo-2-phenylethanethioyl)hydrazine-1,2-diido]octacopper(II)
 dimethylformamide disolvate
;
_journal_coeditor_code FN3135
_journal_issue 6
_journal_name_full 'Acta Crystallographica Section C'
_journal_page_first 613
_journal_page_last 615
_journal_paper_doi 10.1107/S0108270113012547
_journal_volume 69
_journal_year 2013
_chemical_formula_iupac '[Cu8 (C15 H10 N3 O3 S)4 Cl4 (C3 H7 N O)2] , 2C3 H7 N O'
_chemical_formula_moiety 'C66 H54 Cl4 Cu8 N14 O14 S4, 2(C3 H7 N O)'
_chemical_formula_sum 'C72 H68 Cl4 Cu8 N16 O16 S4'
_chemical_formula_weight 2191.78
_chemical_name_systematic
'Di-\m~2~-chlorido-dichloridobis(dimethylformamide)tetrakis[\m~3~-1-(2-oxidobenzoyl)-2-(2-oxo-2-phenylethanethioyl)hydrazine-1,2-diido]octacopper(II) dimethylformamide disolvate'
_space_group_IT_number 14
_symmetry_cell_setting monoclinic
_symmetry_space_group_name_Hall '-P 2ybc'
_symmetry_space_group_name_H-M 'P 1 21/c 1'
_atom_sites_solution_hydrogens geom
_atom_sites_solution_primary direct
_atom_sites_solution_secondary difmap
_audit_creation_method SHELXL97
_cell_angle_alpha 90.00
_cell_angle_beta 101.53(3)
_cell_angle_gamma 90.00
_cell_formula_units_Z 2
_cell_length_a 9.5672(19)
_cell_length_b 19.153(4)
_cell_length_c 23.006(5)
_cell_measurement_reflns_used 31053
_cell_measurement_temperature 298(2)
_cell_measurement_theta_max 37.027
_cell_measurement_theta_min 4.825
_cell_volume 4130.6(16)
_computing_cell_refinement 'APEX2 (Bruker, 2004)'
_computing_data_collection 'APEX2 (Bruker, 2004)'
_computing_data_reduction 'APEX2 (Bruker, 2004)'
_computing_molecular_graphics 'SHELXTL (Sheldrick, 2008)'
_computing_publication_material 'SHELXL97 (Sheldrick, 2008)'
_computing_structure_refinement 'SHELXL97 (Sheldrick, 2008)'
_computing_structure_solution 'SHELXS97 (Sheldrick, 2008)'
_diffrn_ambient_temperature 298(2)
_diffrn_measured_fraction_theta_full 1.000
_diffrn_measured_fraction_theta_max 1.000
_diffrn_measurement_device_type 'Bruker APEXII area-detector'
_diffrn_measurement_method '\f and \w'
_diffrn_radiation_monochromator graphite
_diffrn_radiation_source 'fine-focus sealed tube'
_diffrn_radiation_type MoK\a
_diffrn_radiation_wavelength 0.71073
_diffrn_reflns_av_R_equivalents 0.1016
_diffrn_reflns_av_sigmaI/netI 0.1306
_diffrn_reflns_limit_h_max 11
_diffrn_reflns_limit_h_min -11
_diffrn_reflns_limit_k_max 22
_diffrn_reflns_limit_k_min -22
_diffrn_reflns_limit_l_max 27
_diffrn_reflns_limit_l_min -23
_diffrn_reflns_number 24190
_diffrn_reflns_theta_full 25.00
_diffrn_reflns_theta_max 25.00
_diffrn_reflns_theta_min 1.81
_exptl_absorpt_coefficient_mu 2.323
_exptl_absorpt_correction_T_max 0.8515
_exptl_absorpt_correction_T_min 0.3238
_exptl_absorpt_correction_type multi-scan
_exptl_absorpt_process_details '(SADABS; Bruker, 2004)'
_exptl_crystal_colour black
_exptl_crystal_density_diffrn 1.762
_exptl_crystal_density_method 'not measured'
_exptl_crystal_description plate
_exptl_crystal_F_000 2208
_exptl_crystal_size_max 0.48
_exptl_crystal_size_mid 0.46
_exptl_crystal_size_min 0.08
_refine_diff_density_max 0.429
_refine_diff_density_min -0.390
_refine_ls_extinction_method none
_refine_ls_goodness_of_fit_ref 0.965
_refine_ls_hydrogen_treatment constr
_refine_ls_matrix_type full
_refine_ls_number_parameters 545
_refine_ls_number_reflns 7277
_refine_ls_number_restraints 0
_refine_ls_restrained_S_all 0.965
_refine_ls_R_factor_all 0.1370
_refine_ls_R_factor_gt 0.0452
_refine_ls_shift/su_max 0.000
_refine_ls_shift/su_mean 0.000
_refine_ls_structure_factor_coef Fsqd
_refine_ls_weighting_details 'calc w = 1/[\s^2^(Fo^2^)+(0.0107P)^2^+0.0000P] where P=(Fo^2^+2Fc^2^)/3'
_refine_ls_weighting_scheme calc
_refine_ls_wR_factor_gt 0.0564
_refine_ls_wR_factor_ref 0.0667
_reflns_number_gt 3279
_reflns_number_total 7277
_reflns_threshold_expression I>2\s(I)
_cod_data_source_file fn3135.cif
_cod_data_source_block I
_cod_original_cell_volume 4130.6(14)
_cod_original_sg_symbol_H-M 'P 21/c'
_cod_database_code 2018958
_cod_database_fobs_code 2018958

loop_
_symmetry_equiv_pos_as_xyz
'x, y, z'
'-x, y+1/2, -z+1/2'
'-x, -y, -z'
'x, -y-1/2, z-1/2'

loop_
_atom_site_type_symbol
_atom_site_label
_atom_site_fract_x
_atom_site_fract_y
_atom_site_fract_z
_atom_site_U_iso_or_equiv
_atom_site_adp_type
_atom_site_calc_flag
_atom_site_refinement_flags
_atom_site_occupancy
_atom_site_symmetry_multiplicity
Cu Cu3 0.39336(7) 0.34243(3) 0.05179(3) 0.0466(2) Uani d . 1 1
Cu Cu2 0.41792(7) 0.18888(3) 0.02684(3) 0.0484(2) Uani d . 1 1
Cu Cu1 0.17175(7) -0.01066(3) 0.05228(3) 0.0534(2) Uani d . 1 1
C C24 0.2240(6) 0.4713(2) 0.0437(2) 0.0417(15) Uani d . 1 1
Cu Cu4 0.27845(7) 0.54031(3) -0.06425(3) 0.0487(2) Uani d . 1 1
S S2 0.24764(15) 0.40676(7) 0.09695(6) 0.0487(4) Uani d . 1 1
S S1 0.44019(16) 0.11889(6) -0.04867(7) 0.0562(5) Uani d . 1 1
Cl Cl1 0.01911(17) -0.07536(7) 0.08654(8) 0.0805(6) Uani d . 1 1
O O4 0.4752(4) 0.27899(14) 0.00178(16) 0.0463(10) Uani d . 1 1
O O3 0.3824(4) 0.24981(15) 0.08936(16) 0.0472(10) Uani d . 1 1
O O1 0.1750(4) -0.07137(17) -0.01473(18) 0.0612(12) Uani d . 1 1
O O2 0.2019(4) 0.05524(17) 0.11715(16) 0.0568(11) Uani d . 1 1
N N2 0.2962(4) 0.0518(2) 0.0232(2) 0.0430(12) Uani d . 1 1
N N3 0.3299(4) 0.11163(19) 0.0584(2) 0.0458(13) Uani d . 1 1
N N1 0.3175(4) -0.0055(2) -0.06389(19) 0.0503(13) Uani d . 1 1
H H1 0.3568 -0.0049 -0.0944 0.060 Uiso calc R 1 1
C C9 0.3434(6) 0.0524(3) -0.0253(3) 0.0463(16) Uani d . 1 1
C C1 0.2345(6) -0.0633(3) -0.0573(3) 0.0523(18) Uani d . 1 1
C C3 0.3122(6) -0.1253(3) -0.1422(3) 0.0603(18) Uani d . 1 1
H H3 0.3923 -0.0970 -0.1387 0.072 Uiso calc R 1 1
C C17 0.5376(6) 0.2969(3) -0.0433(3) 0.0414(15) Uani d . 1 1
C C11 0.3081(5) 0.1630(3) 0.1524(3) 0.0424(15) Uani d . 1 1
C C15 0.3899(6) 0.2765(3) 0.1900(3) 0.0536(17) Uani d . 1 1
H H15 0.4223 0.3212 0.1838 0.064 Uiso calc R 1 1
C C2 0.2186(6) -0.1166(3) -0.1047(3) 0.0468(16) Uani d . 1 1
C C10 0.2760(6) 0.1073(3) 0.1076(3) 0.0426(15) Uani d . 1 1
C C16 0.3599(6) 0.2303(3) 0.1431(3) 0.0442(15) Uani d . 1 1
C C12 0.2871(6) 0.1464(3) 0.2093(3) 0.0567(17) Uani d . 1 1
H H12 0.2491 0.1031 0.2157 0.068 Uiso calc R 1 1
C C13 0.3207(6) 0.1918(3) 0.2553(3) 0.0612(18) Uani d . 1 1
H H13 0.3090 0.1790 0.2931 0.073 Uiso calc R 1 1
C C7 0.0969(6) -0.1573(3) -0.1111(3) 0.077(2) Uani d . 1 1
H H7 0.0319 -0.1503 -0.0865 0.092 Uiso calc R 1 1
C C4 0.2859(7) -0.1770(3) -0.1856(3) 0.0667(19) Uani d . 1 1
H H4 0.3504 -0.1844 -0.2103 0.080 Uiso calc R 1 1
C C5 0.1645(8) -0.2173(3) -0.1920(3) 0.080(2) Uani d . 1 1
H H5 0.1450 -0.2507 -0.2219 0.096 Uiso calc R 1 1
C C6 0.0730(7) -0.2079(3) -0.1541(4) 0.092(3) Uani d . 1 1
H H6 -0.0071 -0.2363 -0.1576 0.110 Uiso calc R 1 1
C C21 0.5800(5) 0.3756(3) -0.1198(2) 0.0453(15) Uani d . 1 1
H H21 0.5641 0.4182 -0.1395 0.054 Uiso calc R 1 1
C C20 0.6698(6) 0.3280(3) -0.1381(2) 0.0547(17) Uani d . 1 1
H H20 0.7100 0.3378 -0.1708 0.066 Uiso calc R 1 1
C C18 0.6363(6) 0.2520(2) -0.0613(3) 0.0505(17) Uani d . 1 1
H H18 0.6593 0.2107 -0.0403 0.061 Uiso calc R 1 1
C C22 0.5117(5) 0.3620(3) -0.0726(2) 0.0406(15) Uani d . 1 1
C C19 0.7004(6) 0.2656(3) -0.1078(3) 0.0540(17) Uani d . 1 1
H H19 0.7633 0.2336 -0.1190 0.065 Uiso calc R 1 1
C C14 0.3728(6) 0.2576(3) 0.2455(3) 0.0605(18) Uani d . 1 1
H H14 0.3962 0.2889 0.2768 0.073 Uiso calc R 1 1
O O5 0.3919(4) 0.46983(16) -0.09307(15) 0.0527(11) Uani d . 1 1
N N5 0.2816(4) 0.47185(19) -0.00202(19) 0.0395(12) Uani d . 1 1
N N6 0.1331(4) 0.5261(2) 0.05204(18) 0.0449(12) Uani d . 1 1
H H6A 0.0861 0.5207 0.0799 0.054 Uiso calc R 1 1
N N4 0.3697(4) 0.41427(19) -0.00783(18) 0.0368(11) Uani d . 1 1
C C23 0.4184(5) 0.4177(3) -0.0580(3) 0.0390(15) Uani d . 1 1
Cl Cl2 0.34465(14) 0.62983(6) -0.11493(6) 0.0529(4) Uani d . 1 1
O O7 0.0657(4) 0.51708(18) -0.13635(18) 0.0640(12) Uani d . 1 1
O O6 0.1610(4) 0.59854(16) -0.02370(17) 0.0555(12) Uani d . 1 1
C C26 0.0201(6) 0.6418(3) 0.0416(3) 0.0455(15) Uani d . 1 1
C C25 0.1106(6) 0.5871(3) 0.0209(3) 0.0456(16) Uani d . 1 1
N N7 -0.0444(5) 0.5541(3) -0.2273(3) 0.0625(15) Uani d . 1 1
C C31 -0.0011(6) 0.7014(3) 0.0087(3) 0.0570(17) Uani d . 1 1
H H31 0.0326 0.7050 -0.0264 0.068 Uiso calc R 1 1
C C30 -0.0744(7) 0.7573(3) 0.0284(3) 0.071(2) Uani d . 1 1
H H30 -0.0892 0.7983 0.0063 0.086 Uiso calc R 1 1
C C29 -0.1230(6) 0.7516(3) 0.0788(3) 0.072(2) Uani d . 1 1
H H29 -0.1710 0.7890 0.0917 0.086 Uiso calc R 1 1
C C32 0.0193(6) 0.5629(3) -0.1722(3) 0.0552(18) Uani d . 1 1
H H32 0.0307 0.6087 -0.1586 0.066 Uiso calc R 1 1
C C27 -0.0303(6) 0.6356(3) 0.0923(3) 0.070(2) Uani d . 1 1
H H27 -0.0167 0.5944 0.1141 0.084 Uiso calc R 1 1
C C28 -0.1030(6) 0.6918(3) 0.1116(3) 0.078(2) Uani d . 1 1
H H28 -0.1375 0.6883 0.1465 0.093 Uiso calc R 1 1
C C33 -0.0661(8) 0.4853(3) -0.2527(3) 0.147(4) Uani d . 1 1
H H33A 0.0081 0.4548 -0.2331 0.221 Uiso calc R 1 1
H H33B -0.0641 0.4875 -0.2942 0.221 Uiso calc R 1 1
H H33C -0.1570 0.4678 -0.2477 0.221 Uiso calc R 1 1
C C34 -0.1024(6) 0.6121(3) -0.2669(3) 0.089(2) Uani d . 1 1
H H34A -0.0885 0.6552 -0.2453 0.134 Uiso calc R 1 1
H H34B -0.2024 0.6048 -0.2816 0.134 Uiso calc R 1 1
H H34C -0.0539 0.6141 -0.2996 0.134 Uiso calc R 1 1
N N8 0.4154(6) -0.0589(3) 0.2213(2) 0.0628(15) Uani d . 1 1
C C35 0.4662(7) -0.0543(3) 0.1726(3) 0.068(2) Uani d . 1 1
H H35 0.4215 -0.0810 0.1405 0.081 Uiso calc R 1 1
O O8 0.5672(5) -0.0181(2) 0.16552(18) 0.0770(14) Uani d . 1 1
C C37 0.4734(7) -0.0171(3) 0.2717(3) 0.093(2) Uani d . 1 1
H H37A 0.5610 -0.0375 0.2924 0.139 Uiso calc R 1 1
H H37B 0.4066 -0.0148 0.2978 0.139 Uiso calc R 1 1
H H37C 0.4916 0.0292 0.2590 0.139 Uiso calc R 1 1
C C36 0.2939(7) -0.1033(3) 0.2249(3) 0.107(3) Uani d . 1 1
H H36A 0.2199 -0.0756 0.2361 0.160 Uiso calc R 1 1
H H36B 0.3230 -0.1391 0.2539 0.160 Uiso calc R 1 1
H H36C 0.2588 -0.1244 0.1869 0.160 Uiso calc R 1 1

loop_
_atom_site_aniso_label
_atom_site_aniso_U_11
_atom_site_aniso_U_22
_atom_site_aniso_U_33
_atom_site_aniso_U_12
_atom_site_aniso_U_13
_atom_site_aniso_U_23
Cu3 0.0628(5) 0.0336(4) 0.0459(5) -0.0005(4) 0.0171(4) 0.0020(4)
Cu2 0.0647(5) 0.0325(4) 0.0509(5) -0.0049(4) 0.0185(4) 0.0005(4)
Cu1 0.0576(5) 0.0413(4) 0.0616(6) -0.0075(4) 0.0130(4) 0.0029(4)
C24 0.044(4) 0.036(4) 0.044(4) -0.015(3) 0.005(3) -0.004(3)
Cu4 0.0575(5) 0.0409(4) 0.0492(5) 0.0015(4) 0.0142(4) 0.0059(4)
S2 0.0588(11) 0.0424(9) 0.0480(11) 0.0026(8) 0.0179(9) 0.0049(8)
S1 0.0813(13) 0.0352(8) 0.0597(12) -0.0083(8) 0.0325(10) -0.0032(8)
Cl1 0.0832(13) 0.0662(11) 0.1000(15) -0.0327(9) 0.0376(11) -0.0103(10)
O4 0.066(3) 0.025(2) 0.054(3) -0.0012(18) 0.026(2) 0.0009(19)
O3 0.075(3) 0.029(2) 0.040(3) -0.0038(18) 0.018(2) -0.0018(19)
O1 0.087(3) 0.044(2) 0.056(3) -0.017(2) 0.024(3) -0.005(2)
O2 0.074(3) 0.042(2) 0.058(3) -0.019(2) 0.020(2) -0.003(2)
N2 0.059(3) 0.032(3) 0.040(3) -0.006(2) 0.014(3) 0.001(2)
N3 0.065(3) 0.024(3) 0.049(4) -0.007(2) 0.014(3) 0.004(2)
N1 0.063(3) 0.038(3) 0.053(4) -0.003(3) 0.017(3) 0.004(3)
C9 0.055(4) 0.031(3) 0.056(5) 0.005(3) 0.018(4) 0.007(3)
C1 0.070(5) 0.029(4) 0.053(5) 0.002(3) -0.001(4) 0.000(4)
C3 0.059(5) 0.044(4) 0.073(5) -0.007(3) 0.002(4) -0.007(4)
C17 0.041(4) 0.032(3) 0.051(5) -0.012(3) 0.011(3) -0.012(3)
C11 0.044(4) 0.043(4) 0.039(4) -0.009(3) 0.005(3) -0.003(3)
C15 0.071(5) 0.039(4) 0.048(5) 0.006(3) 0.007(4) 0.003(4)
C2 0.050(4) 0.036(4) 0.052(5) 0.004(3) 0.008(4) -0.002(3)
C10 0.048(4) 0.039(4) 0.040(4) 0.009(3) 0.006(3) 0.012(3)
C16 0.052(4) 0.041(4) 0.040(5) 0.007(3) 0.010(3) 0.008(3)
C12 0.067(5) 0.052(4) 0.054(5) -0.004(3) 0.016(4) 0.002(4)
C13 0.078(5) 0.066(4) 0.048(5) 0.002(4) 0.032(4) 0.004(4)
C7 0.062(5) 0.050(4) 0.124(7) -0.013(4) 0.032(5) -0.035(4)
C4 0.079(6) 0.062(4) 0.062(5) 0.016(4) 0.019(4) -0.016(4)
C5 0.079(6) 0.066(5) 0.085(6) -0.003(4) -0.009(5) -0.025(4)
C6 0.076(6) 0.074(5) 0.132(8) -0.015(4) 0.039(5) -0.039(5)
C21 0.054(4) 0.045(4) 0.037(4) -0.011(3) 0.009(3) 0.003(3)
C20 0.053(4) 0.069(4) 0.047(4) 0.000(3) 0.022(4) -0.005(4)
C18 0.063(5) 0.034(4) 0.056(5) -0.012(3) 0.016(4) 0.002(3)
C22 0.039(4) 0.044(4) 0.038(4) -0.010(3) 0.007(3) 0.002(3)
C19 0.050(4) 0.043(4) 0.070(5) -0.005(3) 0.015(4) -0.008(4)
C14 0.073(5) 0.050(4) 0.054(5) 0.007(3) 0.003(4) -0.007(4)
O5 0.069(3) 0.043(2) 0.052(3) 0.012(2) 0.026(2) 0.009(2)
N5 0.051(3) 0.033(3) 0.037(3) 0.000(2) 0.014(3) 0.003(2)
N6 0.051(3) 0.035(3) 0.053(3) 0.001(2) 0.021(3) -0.002(3)
N4 0.049(3) 0.030(3) 0.032(3) -0.001(2) 0.009(3) -0.004(2)
C23 0.042(4) 0.038(4) 0.038(4) 0.001(3) 0.009(3) -0.006(3)
Cl2 0.0584(10) 0.0466(9) 0.0541(10) -0.0054(7) 0.0122(8) 0.0105(8)
O7 0.079(3) 0.050(3) 0.058(3) -0.006(2) 0.002(3) 0.005(2)
O6 0.073(3) 0.042(2) 0.059(3) 0.011(2) 0.029(2) 0.013(2)
C26 0.052(4) 0.031(4) 0.052(5) -0.003(3) 0.006(4) -0.008(3)
C25 0.046(4) 0.035(4) 0.052(5) -0.012(3) 0.000(4) -0.006(3)
N7 0.064(4) 0.068(4) 0.052(4) 0.003(3) 0.004(3) -0.001(4)
C31 0.066(5) 0.048(4) 0.053(5) 0.005(4) 0.000(4) -0.002(4)
C30 0.087(6) 0.046(4) 0.075(6) 0.014(4) 0.000(5) -0.004(4)
C29 0.065(5) 0.050(5) 0.100(7) 0.007(4) 0.013(5) -0.022(5)
C32 0.050(5) 0.070(5) 0.049(5) -0.002(4) 0.017(4) -0.007(4)
C27 0.092(5) 0.033(4) 0.098(6) -0.003(4) 0.049(5) -0.001(4)
C28 0.077(5) 0.061(5) 0.107(6) 0.002(4) 0.046(5) -0.001(5)
C33 0.209(10) 0.091(6) 0.110(7) -0.011(6) -0.047(6) -0.046(5)
C34 0.076(5) 0.112(6) 0.074(5) 0.026(4) 0.001(4) 0.031(5)
N8 0.077(4) 0.071(4) 0.040(4) 0.001(3) 0.010(3) 0.003(3)
C35 0.081(6) 0.065(5) 0.054(5) 0.010(4) 0.008(5) -0.002(4)
O8 0.105(4) 0.069(3) 0.066(3) -0.020(3) 0.038(3) -0.008(2)
C37 0.161(7) 0.071(5) 0.049(5) -0.005(5) 0.027(5) -0.012(4)
C36 0.086(6) 0.157(7) 0.078(6) -0.044(5) 0.020(5) -0.008(5)

loop_
_atom_type_symbol
_atom_type_description
_atom_type_scat_dispersion_real
_atom_type_scat_dispersion_imag
_atom_type_scat_source
C C 0.0033 0.0016 'International Tables Vol C Tables 4.2.6.8 and 6.1.1.4'
H H 0.0000 0.0000 'International Tables Vol C Tables 4.2.6.8 and 6.1.1.4'
N N 0.0061 0.0033 'International Tables Vol C Tables 4.2.6.8 and 6.1.1.4'
O O 0.0106 0.0060 'International Tables Vol C Tables 4.2.6.8 and 6.1.1.4'
S S 0.1246 0.1234 'International Tables Vol C Tables 4.2.6.8 and 6.1.1.4'
Cl Cl 0.1484 0.1585 'International Tables Vol C Tables 4.2.6.8 and 6.1.1.4'
Cu Cu 0.3201 1.2651 'International Tables Vol C Tables 4.2.6.8 and 6.1.1.4'

loop_
_geom_angle_atom_site_label_1
_geom_angle_atom_site_label_2
_geom_angle_atom_site_label_3
_geom_angle_site_symmetry_1
_geom_angle_site_symmetry_3
_geom_angle
_geom_angle_publ_flag
N4 Cu3 O4 . . 91.67(16) y
N4 Cu3 O3 . . 160.14(15) ?
O4 Cu3 O3 . . 76.21(13) y
N4 Cu3 S2 . . 86.69(13) y
O4 Cu3 S2 . . 166.13(11) y
O3 Cu3 S2 . . 101.28(11) ?
N4 Cu3 Cl2 . 3_665 102.02(12) ?
O4 Cu3 Cl2 . 3_665 90.06(11) ?
O3 Cu3 Cl2 . 3_665 93.79(10) y
S2 Cu3 Cl2 . 3_665 103.76(5) ?
N4 Cu3 Cu2 . . 124.37(12) ?
O4 Cu3 Cu2 . . 38.83(9) ?
O3 Cu3 Cu2 . . 39.11(10) ?
S2 Cu3 Cu2 . . 134.21(4) ?
Cl2 Cu3 Cu2 3_665 . 101.31(4) ?
N3 Cu2 O4 . . 167.09(16) ?
N3 Cu2 O3 . . 91.61(17) y
O4 Cu2 O3 . . 77.62(14) y
N3 Cu2 S1 . . 87.08(14) y
O4 Cu2 S1 . . 103.10(11) y
O3 Cu2 S1 . . 175.38(11) ?
N3 Cu2 Cu3 . . 128.62(14) ?
O4 Cu2 Cu3 . . 39.05(10) ?
O3 Cu2 Cu3 . . 40.35(10) ?
S1 Cu2 Cu3 . . 139.05(4) ?
N2 Cu1 O2 . . 81.56(17) y
N2 Cu1 O1 . . 89.25(17) y
O2 Cu1 O1 . . 169.68(16) ?
N2 Cu1 Cl1 . . 175.61(13) ?
O2 Cu1 Cl1 . . 95.72(12) y
O1 Cu1 Cl1 . . 93.73(12) y
N5 C24 N6 . . 119.1(5) ?
N5 C24 S2 . . 125.0(4) ?
N6 C24 S2 . . 115.9(4) ?
O5 Cu4 N5 . . 81.59(16) y
O5 Cu4 O6 . . 169.20(15) ?
N5 Cu4 O6 . . 87.64(16) y
O5 Cu4 Cl2 . . 96.88(11) y
N5 Cu4 Cl2 . . 160.15(13) ?
O6 Cu4 Cl2 . . 93.52(11) y
O5 Cu4 O7 . . 95.19(14) y
N5 Cu4 O7 . . 105.76(15) ?
O6 Cu4 O7 . . 86.93(14) ?
Cl2 Cu4 O7 . . 94.09(10) ?
C24 S2 Cu3 . . 94.0(2) ?
C9 S1 Cu2 . . 93.5(2) ?
C17 O4 Cu2 . . 131.0(3) ?
C17 O4 Cu3 . . 126.3(3) ?
Cu2 O4 Cu3 . . 102.12(16) ?
C16 O3 Cu2 . . 126.7(3) ?
C16 O3 Cu3 . . 132.7(3) ?
Cu2 O3 Cu3 . . 100.54(16) ?
C1 O1 Cu1 . . 129.7(4) ?
C10 O2 Cu1 . . 112.5(4) ?
C9 N2 N3 . . 114.5(4) ?
C9 N2 Cu1 . . 131.6(4) ?
N3 N2 Cu1 . . 113.5(3) ?
C10 N3 N2 . . 110.8(4) ?
C10 N3 Cu2 . . 129.9(4) ?
N2 N3 Cu2 . . 118.6(3) ?
C1 N1 C9 . . 126.2(5) ?
C1 N1 H1 . . 116.9 ?
C9 N1 H1 . . 116.9 ?
N2 C9 N1 . . 119.5(5) ?
N2 C9 S1 . . 125.5(4) ?
N1 C9 S1 . . 115.0(4) ?
O1 C1 N1 . . 123.3(5) ?
O1 C1 C2 . . 120.1(6) ?
N1 C1 C2 . . 116.6(6) ?
C2 C3 C4 . . 119.3(6) ?
C2 C3 H3 . . 120.3 ?
C4 C3 H3 . . 120.3 ?
O4 C17 C18 . . 120.1(5) ?
O4 C17 C22 . . 122.1(5) ?
C18 C17 C22 . . 117.7(5) ?
C12 C11 C16 . . 118.0(5) ?
C12 C11 C10 . . 116.1(5) ?
C16 C11 C10 . . 125.9(5) ?
C14 C15 C16 . . 120.9(6) ?
C14 C15 H15 . . 119.5 ?
C16 C15 H15 . . 119.5 ?
C3 C2 C7 . . 120.4(6) ?
C3 C2 C1 . . 124.2(6) ?
C7 C2 C1 . . 115.3(6) ?
O2 C10 N3 . . 121.2(5) ?
O2 C10 C11 . . 119.7(5) ?
N3 C10 C11 . . 119.0(5) ?
O3 C16 C15 . . 119.5(5) ?
O3 C16 C11 . . 121.1(5) ?
C15 C16 C11 . . 119.4(6) ?
C13 C12 C11 . . 121.9(5) ?
C13 C12 H12 . . 119.1 ?
C11 C12 H12 . . 119.1 ?
C12 C13 C14 . . 119.3(6) ?
C12 C13 H13 . . 120.4 ?
C14 C13 H13 . . 120.4 ?
C6 C7 C2 . . 119.3(6) ?
C6 C7 H7 . . 120.4 ?
C2 C7 H7 . . 120.4 ?
C5 C4 C3 . . 120.2(6) ?
C5 C4 H4 . . 119.9 ?
C3 C4 H4 . . 119.9 ?
C6 C5 C4 . . 119.5(7) ?
C6 C5 H5 . . 120.3 ?
C4 C5 H5 . . 120.3 ?
C5 C6 C7 . . 121.3(6) ?
C5 C6 H6 . . 119.4 ?
C7 C6 H6 . . 119.4 ?
C20 C21 C22 . . 122.0(5) ?
C20 C21 H21 . . 119.0 ?
C22 C21 H21 . . 119.0 ?
C21 C20 C19 . . 120.0(5) ?
C21 C20 H20 . . 120.0 ?
C19 C20 H20 . . 120.0 ?
C19 C18 C17 . . 123.4(5) ?
C19 C18 H18 . . 118.3 ?
C17 C18 H18 . . 118.3 ?
C21 C22 C17 . . 118.1(5) ?
C21 C22 C23 . . 116.2(5) ?
C17 C22 C23 . . 125.8(5) ?
C18 C19 C20 . . 118.6(5) ?
C18 C19 H19 . . 120.7 ?
C20 C19 H19 . . 120.7 ?
C15 C14 C13 . . 120.5(6) ?
C15 C14 H14 . . 119.8 ?
C13 C14 H14 . . 119.8 ?
C23 O5 Cu4 . . 112.6(3) ?
C24 N5 N4 . . 115.7(4) ?
C24 N5 Cu4 . . 131.8(4) ?
N4 N5 Cu4 . . 112.4(3) ?
C25 N6 C24 . . 127.4(5) ?
C25 N6 H6A . . 116.3 ?
C24 N6 H6A . . 116.3 ?
C23 N4 N5 . . 111.3(4) ?
C23 N4 Cu3 . . 129.9(4) ?
N5 N4 Cu3 . . 118.6(3) ?
O5 C23 N4 . . 121.8(5) ?
O5 C23 C22 . . 118.3(5) ?
N4 C23 C22 . . 119.8(5) ?
Cu4 Cl2 Cu3 . 3_665 101.58(6) ?
C32 O7 Cu4 . . 118.4(4) ?
C25 O6 Cu4 . . 130.8(4) ?
C27 C26 C31 . . 120.8(5) ?
C27 C26 C25 . . 122.8(6) ?
C31 C26 C25 . . 116.2(6) ?
O6 C25 N6 . . 122.7(5) ?
O6 C25 C26 . . 119.1(5) ?
N6 C25 C26 . . 118.2(5) ?
C32 N7 C33 . . 121.0(6) ?
C32 N7 C34 . . 123.2(6) ?
C33 N7 C34 . . 115.7(5) ?
C26 C31 C30 . . 119.2(6) ?
C26 C31 H31 . . 120.4 ?
C30 C31 H31 . . 120.4 ?
C29 C30 C31 . . 120.0(6) ?
C29 C30 H30 . . 120.0 ?
C31 C30 H30 . . 120.0 ?
C30 C29 C28 . . 120.9(7) ?
C30 C29 H29 . . 119.6 ?
C28 C29 H29 . . 119.6 ?
O7 C32 N7 . . 126.7(6) ?
O7 C32 H32 . . 116.7 ?
N7 C32 H32 . . 116.7 ?
C26 C27 C28 . . 119.4(6) ?
C26 C27 H27 . . 120.3 ?
C28 C27 H27 . . 120.3 ?
C29 C28 C27 . . 119.6(6) ?
C29 C28 H28 . . 120.2 ?
C27 C28 H28 . . 120.2 ?
N7 C33 H33A . . 109.5 ?
N7 C33 H33B . . 109.5 ?
H33A C33 H33B . . 109.5 ?
N7 C33 H33C . . 109.5 ?
H33A C33 H33C . . 109.5 ?
H33B C33 H33C . . 109.5 ?
N7 C34 H34A . . 109.5 ?
N7 C34 H34B . . 109.5 ?
H34A C34 H34B . . 109.5 ?
N7 C34 H34C . . 109.5 ?
H34A C34 H34C . . 109.5 ?
H34B C34 H34C . . 109.5 ?
C35 N8 C37 . . 120.5(6) ?
C35 N8 C36 . . 121.6(6) ?
C37 N8 C36 . . 117.8(5) ?
O8 C35 N8 . . 126.0(7) ?
O8 C35 H35 . . 117.0 ?
N8 C35 H35 . . 117.0 ?
N8 C37 H37A . . 109.5 ?
N8 C37 H37B . . 109.5 ?
H37A C37 H37B . . 109.5 ?
N8 C37 H37C . . 109.5 ?
H37A C37 H37C . . 109.5 ?
H37B C37 H37C . . 109.5 ?
N8 C36 H36A . . 109.5 ?
N8 C36 H36B . . 109.5 ?
H36A C36 H36B . . 109.5 ?
N8 C36 H36C . . 109.5 ?
H36A C36 H36C . . 109.5 ?
H36B C36 H36C . . 109.5 ?

loop_
_geom_bond_atom_site_label_1
_geom_bond_atom_site_label_2
_geom_bond_site_symmetry_2
_geom_bond_distance
_geom_bond_publ_flag
Cu3 N4 . 1.924(4) y
Cu3 O4 . 1.942(3) y
Cu3 O3 . 1.985(3) y
Cu3 S2 . 2.2629(15) y
Cu3 Cl2 3_665 2.6869(17) y
Cu3 Cu2 . 3.0146(10) ?
Cu2 N3 . 1.916(4) y
Cu2 O4 . 1.933(3) y
Cu2 O3 . 1.934(3) y
Cu2 S1 . 2.2378(15) y
Cu1 N2 . 1.901(4) y
Cu1 O2 . 1.932(3) y
Cu1 O1 . 1.936(4) y
Cu1 Cl1 . 2.1793(16) y
C24 N5 . 1.282(6) ?
C24 N6 . 1.401(5) ?
C24 S2 . 1.723(5) ?
Cu4 O5 . 1.931(3) y
Cu4 N5 . 1.937(4) y
Cu4 O6 . 1.948(4) y
Cu4 Cl2 . 2.2349(14) y
Cu4 O7 . 2.396(4) y
S1 C9 . 1.723(5) ?
O4 C17 . 1.341(5) ?
O3 C16 . 1.349(6) ?
O1 C1 . 1.238(6) ?
O2 C10 . 1.267(5) ?
N2 C9 . 1.285(6) ?
N2 N3 . 1.403(5) ?
N3 C10 . 1.337(6) ?
N1 C1 . 1.388(6) ?
N1 C9 . 1.410(6) ?
N1 H1 . 0.8600 ?
C1 C2 . 1.480(7) ?
C3 C2 . 1.372(6) ?
C3 C4 . 1.393(6) ?
C3 H3 . 0.9300 ?
C17 C18 . 1.400(6) ?
C17 C22 . 1.415(6) ?
C11 C12 . 1.401(6) ?
C11 C16 . 1.412(6) ?
C11 C10 . 1.472(6) ?
C15 C14 . 1.367(6) ?
C15 C16 . 1.381(6) ?
C15 H15 . 0.9300 ?
C2 C7 . 1.384(7) ?
C12 C13 . 1.358(6) ?
C12 H12 . 0.9300 ?
C13 C14 . 1.391(6) ?
C13 H13 . 0.9300 ?
C7 C6 . 1.372(7) ?
C7 H7 . 0.9300 ?
C4 C5 . 1.378(7) ?
C4 H4 . 0.9300 ?
C5 C6 . 1.364(7) ?
C5 H5 . 0.9300 ?
C6 H6 . 0.9300 ?
C21 C20 . 1.375(6) ?
C21 C22 . 1.400(6) ?
C21 H21 . 0.9300 ?
C20 C19 . 1.387(6) ?
C20 H20 . 0.9300 ?
C18 C19 . 1.360(6) ?
C18 H18 . 0.9300 ?
C22 C23 . 1.473(6) ?
C19 H19 . 0.9300 ?
C14 H14 . 0.9300 ?
O5 C23 . 1.278(5) ?
N5 N4 . 1.410(5) ?
N6 C25 . 1.365(6) ?
N6 H6A . 0.8600 ?
N4 C23 . 1.329(6) ?
Cl2 Cu3 3_665 2.6869(17) ?
O7 C32 . 1.225(6) ?
O6 C25 . 1.237(6) ?
C26 C27 . 1.353(7) ?
C26 C31 . 1.363(6) ?
C26 C25 . 1.495(7) ?
N7 C32 . 1.305(6) ?
N7 C33 . 1.438(6) ?
N7 C34 . 1.473(6) ?
C31 C30 . 1.404(7) ?
C31 H31 . 0.9300 ?
C30 C29 . 1.338(7) ?
C30 H30 . 0.9300 ?
C29 C28 . 1.364(7) ?
C29 H29 . 0.9300 ?
C32 H32 . 0.9300 ?
C27 C28 . 1.401(7) ?
C27 H27 . 0.9300 ?
C28 H28 . 0.9300 ?
C33 H33A . 0.9600 ?
C33 H33B . 0.9600 ?
C33 H33C . 0.9600 ?
C34 H34A . 0.9600 ?
C34 H34B . 0.9600 ?
C34 H34C . 0.9600 ?
N8 C35 . 1.310(7) ?
N8 C37 . 1.427(6) ?
N8 C36 . 1.455(6) ?
C35 O8 . 1.227(6) ?
C35 H35 . 0.9300 ?
C37 H37A . 0.9600 ?
C37 H37B . 0.9600 ?
C37 H37C . 0.9600 ?
C36 H36A . 0.9600 ?
C36 H36B . 0.9600 ?
C36 H36C . 0.9600 ?

loop_
_geom_hbond_atom_site_label_D
_geom_hbond_atom_site_label_H
_geom_hbond_atom_site_label_A
_geom_hbond_site_symmetry_A
_geom_hbond_distance_DH
_geom_hbond_distance_HA
_geom_hbond_distance_DA
_geom_hbond_angle_DHA
N1 H1 O8 3_655 0.86 1.97 2.814(6) 167.4
N6 H6A O7 3_565 0.86 2.25 3.089(6) 164.2
